data_1559426
loop_
_publ_author_name
'Kutniewska, Sylwia E.'
'Kr\'owczy\'nski, Adam'
'Kami\'nski, Rados\/law'
'Jarzembska, Katarzyna N.'
'Pillet, S\'ebastien'
'Wenger, Emmanuel'
'Schaniel, Dominik'

_publ_section_title
;
 Photocrystallographic and spectroscopic studies of a model (N,N,O)-donor
 square-planar nickel(II) nitro complex: in search of high-conversion and
 stable photoswitchable materials
;
_journal_issue 6
_journal_name_full IUCrJ
_journal_page_first
;
;
_journal_paper_doi 10.1107/S205225252001307X
_journal_volume 7
_journal_year 2020
_chemical_formula_moiety 'C20 H15 N3 Ni O3'
_chemical_formula_sum 'C20 H15 N3 Ni O3'
_chemical_formula_weight 404.04
_space_group_IT_number 88
_space_group_name_Hall '-I 4ad'
_space_group_name_H-M_alt 'I 41/a :2'
_symmetry_cell_setting tetragonal
_symmetry_Int_Tables_number 88
_symmetry_space_group_name_Hall '-I 4ad'
_symmetry_space_group_name_H-M 'I 41/a :2'
_cell_angle_alpha 90
_cell_angle_beta 90
_cell_angle_gamma 90
_cell_formula_units_Z 16
_cell_length_a 14.8394(3)
_cell_length_b 14.8394(3)
_cell_length_c 29.8320(8)
_cell_measurement_reflns_used 12899
_cell_measurement_temperature 180.0
_cell_measurement_theta_max 74.64
_cell_measurement_theta_min 3.27
_cell_volume 6569.2(3)
_computing_cell_refinement 'CrysAlisPro 1.171.40.55a (Rigaku OD, 2019)'
_computing_data_collection 'CrysAlisPro 1.171.40.55a (Rigaku OD, 2019)'
_computing_data_reduction 'CrysAlisPro 1.171.40.55a (Rigaku OD, 2019)'
_diffrn_ambient_temperature 180.00
_diffrn_detector 'CCD plate'
_diffrn_measured_fraction_theta_full 0.99
_diffrn_measured_fraction_theta_max 0.99
_diffrn_measurement_device 'four-circle diffractometer'
_diffrn_measurement_device_type 'SuperNova, Cu, Atlas'
_diffrn_measurement_method '\w scans'
_diffrn_radiation_monochromator mirror
_diffrn_radiation_probe x-ray
_diffrn_radiation_source 'X-ray tube'
_diffrn_radiation_type 'Cu K\a'
_diffrn_radiation_wavelength 1.54184
_diffrn_reflns_av_R_equivalents 0.0884
_diffrn_reflns_av_unetI/netI 0.0165
_diffrn_reflns_limit_h_max 18
_diffrn_reflns_limit_h_min -17
_diffrn_reflns_limit_k_max 15
_diffrn_reflns_limit_k_min -18
_diffrn_reflns_limit_l_max 36
_diffrn_reflns_limit_l_min -36
_diffrn_reflns_number 24635
_diffrn_reflns_theta_full 74.87
_diffrn_reflns_theta_max 74.87
_diffrn_reflns_theta_min 3.33
_diffrn_source 'micro-focus sealed X-ray tube'
_exptl_absorpt_coefficient_mu 1.948
_exptl_absorpt_correction_T_max 1
_exptl_absorpt_correction_T_min 0.227
_exptl_absorpt_correction_type multi-scan
_exptl_absorpt_process_details
;
CrysAlisPro 1.171.40.55a (Rigaku Oxford Diffraction, 2019)
Empirical absorption correction using spherical harmonics,
 implemented in SCALE3 ABSPACK scaling algorithm.
;
_exptl_crystal_colour brown
_exptl_crystal_density_diffrn 1.6341
_exptl_crystal_description 'prism, cut'
_exptl_crystal_F_000 3328
_exptl_crystal_size_max 0.13
_exptl_crystal_size_mid 0.05
_exptl_crystal_size_min 0.05
_refine_diff_density_max 0.37
_refine_diff_density_min -0.47
_refine_ls_extinction_method none
_refine_ls_goodness_of_fit_gt 2.45
_refine_ls_goodness_of_fit_ref 2.36
_refine_ls_hydrogen_treatment constr
_refine_ls_number_constraints 78
_refine_ls_number_parameters 259
_refine_ls_number_reflns 3357
_refine_ls_number_restraints 0
_refine_ls_R_factor_all 0.0438
_refine_ls_R_factor_gt 0.0399
_refine_ls_shift/su_max 0.0230
_refine_ls_shift/su_mean 0.0019
_refine_ls_structure_factor_coef Fsqd
_refine_ls_weighting_details w=1/(\s^2^(I)+0.0004I^2^)
_refine_ls_weighting_scheme sigma
_refine_ls_wR_factor_gt 0.0957
_refine_ls_wR_factor_ref 0.0983
_reflns_number_gt 2985
_reflns_number_total 3357
_reflns_threshold_expression I>3\s(I)
_cod_data_source_file lq5032.cif
_cod_data_source_block 180K_dark
_cod_depositor_comments
;
The following automatic conversions were performed:

data item '_diffrn_radiation_probe' value 'X-ray' was changed to
'x-ray' in accordance with the
/home/data/users/saulius/crontab/automatic-downloads/rss-feeds/IUCr/lib/dictionaries/cif_core.dic
dictionary named 'cif_core.dic' version 2.4.2 last updated on
2011-04-26.

Automatic conversion script
Id: cif_fix_values 7556 2019-12-06 15:28:31Z antanas 
;
_cod_original_sg_symbol_H-M 'I 41/a'
_cod_database_code 1559426

loop_
_space_group_symop_id
_space_group_symop_operation_xyz
1 x,y,z
2 -x,-y+1/2,z
3 -y+1/4,x+3/4,z+3/4
4 y+1/4,-x+1/4,z+1/4
5 -x,-y,-z
6 x,y+1/2,-z
7 y+1/4,-x+3/4,-z+3/4
8 -y+1/4,x+1/4,-z+1/4
9 x+1/2,y+1/2,z+1/2
10 -x+1/2,-y,z+1/2
11 -y+3/4,x+1/4,z+1/4
12 y+3/4,-x+3/4,z+3/4
13 -x+1/2,-y+1/2,-z+1/2
14 x+1/2,y,-z+1/2
15 y+3/4,-x+1/4,-z+1/4
16 -y+3/4,x+3/4,-z+3/4

loop_
_atom_site_label
_atom_site_type_symbol
_atom_site_fract_x
_atom_site_fract_y
_atom_site_fract_z
_atom_site_adp_type
_atom_site_U_iso_or_equiv
_atom_site_site_symmetry_multiplicity
_atom_site_occupancy
_atom_site_calc_flag
_atom_site_refinement_flags
_atom_site_disorder_assembly
_atom_site_disorder_group
Ni1 Ni 0.55999(2) 0.38897(2) 0.594395(11) Uani 0.03346(11) 16 1 d . . .
O1a O 0.73604(11) 0.36070(13) 0.61319(7) Uani 0.058(3) 16 0.952(7) d . . .
O2a O 0.69937(14) 0.49762(14) 0.61975(8) Uani 0.0612(8) 16 0.952(7) d . . .
N1a N 0.67873(12) 0.41974(14) 0.61108(6) Uani 0.0373(6) 16 0.952(7) d . . .
O1b O 0.73604(11) 0.36070(13) 0.61319(7) Uiso 0.05(14) 16 0.036(8) d . . .
O2b O 0.648(3) 0.487(2) 0.6107(12) Uiso 0.044(12) 16 0.036(8) d . . .
N1b N 0.735(3) 0.438(3) 0.6191(12) Uiso 0.036(12) 16 0.036(8) d . . .
O1c O 0.783(6) 0.478(6) 0.628(3) Uiso 0.02(2) 16 0.012(10) d . . .
O2c O 0.648(3) 0.487(2) 0.6107(12) Uiso 0.044(12) 16 0.012(10) d . . .
N1c N 0.735(3) 0.438(3) 0.6191(12) Uiso 0.036(12) 16 0.012(10) d . . .
O3 O 0.53475(9) 0.38669(10) 0.65463(5) Uani 0.0361(4) 16 1 d . . .
N2 N 0.44479(10) 0.35447(11) 0.57637(6) Uani 0.0343(5) 16 1 d . . .
N3 N 0.58523(11) 0.39719(12) 0.53236(6) Uani 0.0385(5) 16 1 d . . .
C1 C 0.66124(15) 0.42078(19) 0.51229(8) Uani 0.0515(8) 16 1 d . . .
C2 C 0.66840(17) 0.4292(2) 0.46568(8) Uani 0.0556(8) 16 1 d . . .
C3 C 0.59588(16) 0.41159(17) 0.43922(8) Uani 0.0469(7) 16 1 d . . .
C4 C 0.51428(15) 0.38330(15) 0.45919(8) Uani 0.0413(6) 16 1 d . . .
C5 C 0.43529(16) 0.36043(18) 0.43519(8) Uani 0.0515(8) 16 1 d . . .
C6 C 0.36042(15) 0.3331(2) 0.45790(9) Uani 0.0544(8) 16 1 d . . .
C7 C 0.35799(14) 0.32841(17) 0.50514(8) Uani 0.0468(7) 16 1 d . . .
C8 C 0.43356(13) 0.35190(13) 0.52963(7) Uani 0.0360(6) 16 1 d . . .
C9 C 0.51202(13) 0.37771(13) 0.50613(7) Uani 0.0356(6) 16 1 d . . .
C10 C 0.37812(13) 0.33388(14) 0.60386(7) Uani 0.0376(6) 16 1 d . . .
C11 C 0.38198(12) 0.33684(14) 0.65019(7) Uani 0.0363(6) 16 1 d . . .
C12 C 0.30090(14) 0.30709(18) 0.67742(8) Uani 0.0493(7) 16 1 d . . .
C13 C 0.29017(14) 0.36542(17) 0.71874(9) Uani 0.0508(8) 16 1 d . . .
C14 C 0.37562(13) 0.36622(13) 0.74581(7) Uani 0.0370(6) 16 1 d . . .
C15 C 0.37607(15) 0.36974(13) 0.79230(8) Uani 0.0420(6) 16 1 d . . .
C16 C 0.45618(16) 0.37197(14) 0.81594(8) Uani 0.0436(7) 16 1 d . . .
C17 C 0.53773(16) 0.37200(15) 0.79316(8) Uani 0.0435(7) 16 1 d . . .
C18 C 0.53848(14) 0.36988(13) 0.74689(7) Uani 0.0381(6) 16 1 d . . .
C19 C 0.45844(13) 0.36656(12) 0.72273(7) Uani 0.0327(5) 16 1 d . . .
C20 C 0.45945(12) 0.36360(12) 0.67329(7) Uani 0.0326(5) 16 1 d . . .
H1 H 0.713423 0.432542 0.530392 Uiso 0.0619 16 1 d . . .
H2 H 0.724456 0.447431 0.452416 Uiso 0.0667 16 1 d . . .
H3 H 0.600068 0.418298 0.407281 Uiso 0.0563 16 1 d . . .
H5 H 0.43443 0.364149 0.403067 Uiso 0.0618 16 1 d . . .
H6 H 0.307644 0.316482 0.441221 Uiso 0.0653 16 1 d . . .
H7 H 0.304186 0.309038 0.520187 Uiso 0.0561 16 1 d . . .
H10 H 0.322218 0.315269 0.590572 Uiso 0.0451 16 1 d . . .
H12a H 0.308398 0.245353 0.686291 Uiso 0.0592 16 1 d . . .
H12b H 0.247575 0.311347 0.659329 Uiso 0.0592 16 1 d . . .
H13a H 0.275396 0.425824 0.709872 Uiso 0.061 16 1 d . . .
H13b H 0.241721 0.34258 0.736787 Uiso 0.061 16 1 d . . .
H15 H 0.319924 0.370641 0.808284 Uiso 0.0504 16 1 d . . .
H16 H 0.455397 0.373507 0.848106 Uiso 0.0523 16 1 d . . .
H17 H 0.593426 0.373473 0.809519 Uiso 0.0522 16 1 d . . .
H18 H 0.594961 0.370719 0.731204 Uiso 0.0457 16 1 d . . .

loop_
_atom_site_aniso_label
_atom_site_aniso_type_symbol
_atom_site_aniso_U_11
_atom_site_aniso_U_22
_atom_site_aniso_U_33
_atom_site_aniso_U_12
_atom_site_aniso_U_13
_atom_site_aniso_U_23
Ni1 Ni 0.02637(18) 0.0420(2) 0.03200(19) -0.00388(13) 0.00026(12) -0.00304(13)
O1a O 0.039(4) 0.065(6) 0.071(7) 0.0073(11) -0.0113(14) -0.0013(9)
O2a O 0.0517(14) 0.0563(12) 0.0756(14) -0.0150(10) -0.0071(9) -0.0178(10)
N1a N 0.0319(11) 0.0515(12) 0.0285(9) -0.0055(8) 0.0025(6) -0.0025(7)
O3 O 0.0271(6) 0.0455(8) 0.0358(7) -0.0021(5) 0.0016(5) -0.0025(6)
N2 N 0.0268(7) 0.0360(8) 0.0399(9) 0.0012(6) -0.0006(6) -0.0027(6)
N3 N 0.0338(8) 0.0467(9) 0.0350(9) -0.0066(7) -0.0017(7) -0.0041(7)
C1 C 0.0403(11) 0.0767(16) 0.0377(12) -0.0204(11) 0.0010(9) -0.0047(11)
C2 C 0.0501(13) 0.0790(17) 0.0376(12) -0.0219(12) 0.0059(9) -0.0049(11)
C3 C 0.0513(12) 0.0569(13) 0.0325(11) -0.0040(10) 0.0002(9) -0.0066(9)
C4 C 0.0405(11) 0.0450(11) 0.0383(11) 0.0041(9) -0.0036(8) -0.0081(8)
C5 C 0.0430(12) 0.0719(16) 0.0397(12) 0.0081(11) -0.0081(9) -0.0127(11)
C6 C 0.0340(11) 0.0811(17) 0.0480(13) 0.0044(11) -0.0101(9) -0.0164(12)
C7 C 0.0282(10) 0.0629(14) 0.0493(13) 0.0023(9) -0.0033(8) -0.0116(10)
C8 C 0.0304(9) 0.0386(10) 0.0390(10) 0.0041(8) -0.0019(7) -0.0060(8)
C9 C 0.0330(9) 0.0349(9) 0.0390(10) 0.0024(7) -0.0022(7) -0.0059(7)
C10 C 0.0261(9) 0.0411(10) 0.0457(11) 0.0002(8) -0.0006(7) 0.0010(8)
C11 C 0.0258(8) 0.0403(10) 0.0428(11) 0.0007(8) 0.0032(7) 0.0016(8)
C12 C 0.0310(10) 0.0683(15) 0.0487(13) -0.0087(10) 0.0048(9) 0.0047(11)
C13 C 0.0306(10) 0.0665(15) 0.0554(14) 0.0071(10) 0.0117(9) 0.0049(11)
C14 C 0.0355(10) 0.0290(9) 0.0466(11) 0.0041(7) 0.0099(8) 0.0016(7)
C15 C 0.0457(11) 0.0329(10) 0.0473(12) 0.0008(8) 0.0153(9) -0.0010(8)
C16 C 0.0576(13) 0.0339(10) 0.0392(11) 0.0016(9) 0.0091(9) -0.0002(8)
C17 C 0.0457(12) 0.0439(11) 0.0408(12) 0.0034(9) -0.0003(9) -0.0028(9)
C18 C 0.0350(10) 0.0386(10) 0.0406(11) 0.0028(8) 0.0039(8) -0.0016(8)
C19 C 0.0335(9) 0.0252(8) 0.0393(10) 0.0044(7) 0.0052(7) 0.0000(7)
C20 C 0.0291(9) 0.0281(8) 0.0405(10) 0.0051(7) 0.0043(7) 0.0004(7)

loop_
_atom_type_symbol
_atom_type_scat_dispersion_real
_atom_type_scat_dispersion_imag
_atom_type_scat_source
_atom_type_scat_Cromer_Mann_a1
_atom_type_scat_Cromer_Mann_b1
_atom_type_scat_Cromer_Mann_a2
_atom_type_scat_Cromer_Mann_b2
_atom_type_scat_Cromer_Mann_a3
_atom_type_scat_Cromer_Mann_b3
_atom_type_scat_Cromer_Mann_a4
_atom_type_scat_Cromer_Mann_b4
_atom_type_scat_Cromer_Mann_c
C 0.0181 0.0091 'International Tables Vol C tables 4.2.6.8 and 6.1.1.4' 2.31 20.843901 1.02 10.2075 1.5886 0.5687 0.865 51.651199 0.2156
H 0.0000 0.0000 'International Tables Vol C tables 4.2.6.8 and 6.1.1.4' 0.493002 10.5109 0.322912 26.1257 0.140191 3.14236 0.04081 57.799702 0.003038
N 0.0311 0.0180 'International Tables Vol C tables 4.2.6.8 and 6.1.1.4' 12.2126 0.0057 3.1322 9.8933 2.0125 28.997499 1.1663 0.5826 -11.529
Ni -3.0029 0.5091 'International Tables Vol C tables 4.2.6.8 and 6.1.1.4' 12.8376 3.8785 7.292 0.2565 4.4438 12.1763 2.38 66.342102 1.0341
O 0.0492 0.0322 'International Tables Vol C tables 4.2.6.8 and 6.1.1.4' 3.0485 13.2771 2.2868 5.7011 1.5463 0.3239 0.867 32.908901 0.2508

loop_
_geom_angle_atom_site_label_1
_geom_angle_atom_site_label_2
_geom_angle_atom_site_label_3
_geom_angle_site_symmetry_1
_geom_angle_site_symmetry_2
_geom_angle_site_symmetry_3
_geom_angle
_geom_angle_publ_flag
N1a Ni1 O2b . . . 32.4(11) ?
N1a Ni1 O3 . . . 86.38(7) ?
N1a Ni1 N2 . . . 177.46(7) ?
N1a Ni1 N3 . . . 93.31(7) ?
O2b Ni1 O3 . . . 84.5(9) ?
O2b Ni1 N2 . . . 149.6(11) ?
O2b Ni1 N3 . . . 93.8(9) ?
O3 Ni1 N2 . . . 95.18(7) ?
O3 Ni1 N3 . . . 177.33(7) ?
N2 Ni1 N3 . . . 85.22(7) ?
N1a O1a N1b . . . 45(2) ?
N1a O2a O2b . . . 61(2) ?
N1a O2a N1b . . . 47(2) ?
N1a O2a O1c . . . 94(4) ?
O2b O2a N1b . . . 108(3) ?
O2b O2a O1c . . . 155(4) ?
N1b O2a O1c . . . 47(5) ?
Ni1 N1a O1a . . . 119.35(12) ?
Ni1 N1a O2a . . . 121.23(12) ?
Ni1 N1a O2b . . . 80(2) ?
Ni1 N1a N1b . . . 177(3) ?
O1a N1a O2a . . . 119.42(16) ?
O1a N1a O2b . . . 160(2) ?
O1a N1a N1b . . . 64(3) ?
O2a N1a N1b . . . 55(3) ?
O2b N1a N1b . . . 96(4) ?
Ni1 O2b O2a . . . 145(3) ?
Ni1 O2b N1a . . . 67.2(17) ?
O2a O2b N1a . . . 78(3) ?
O1a N1b O2a . . . 149(4) ?
O1a N1b N1a . . . 71(3) ?
O1a N1b O1c . . . 130(7) ?
O2a N1b N1a . . . 78(3) ?
O2a N1b O1c . . . 81(6) ?
N1a N1b O1c . . . 159(8) ?
O2a O1c N1b . . . 52(5) ?
Ni1 O3 C20 . . . 126.99(13) ?
Ni1 N2 C8 . . . 113.74(11) ?
Ni1 N2 C10 . . . 124.86(14) ?
C8 N2 C10 . . . 121.41(15) ?
Ni1 N3 C1 . . . 128.89(15) ?
Ni1 N3 C9 . . . 112.85(12) ?
C1 N3 C9 . . . 118.23(19) ?
N3 C1 C2 . . . 122.5(3) ?
N3 C1 H1 . . . 118.75 ?
C2 C1 H1 . . . 118.73 ?
C1 C2 C3 . . . 119.9(3) ?
C1 C2 H2 . . . 120.03 ?
C3 C2 H2 . . . 120.03 ?
C2 C3 C4 . . . 119.3(2) ?
C2 C3 H3 . . . 120.35 ?
C4 C3 H3 . . . 120.3 ?
C3 C4 C5 . . . 124.6(2) ?
C3 C4 C9 . . . 117.34(17) ?
C5 C4 C9 . . . 118.08(17) ?
C4 C5 C6 . . . 119.7(2) ?
C4 C5 H5 . . . 120.16 ?
C6 C5 H5 . . . 120.15 ?
C5 C6 C7 . . . 122.1(2) ?
C5 C6 H6 . . . 118.93 ?
C7 C6 H6 . . . 118.97 ?
C6 C7 C8 . . . 119.6(2) ?
C6 C7 H7 . . . 120.17 ?
C8 C7 H7 . . . 120.2 ?
N2 C8 C7 . . . 128.83(17) ?
N2 C8 C9 . . . 112.84(15) ?
C7 C8 C9 . . . 118.33(19) ?
N3 C9 C4 . . . 122.57(15) ?
N3 C9 C8 . . . 115.30(18) ?
C4 C9 C8 . . . 122.13(16) ?
N2 C10 C11 . . . 125.54(15) ?
N2 C10 H10 . . . 117.23 ?
C11 C10 H10 . . . 117.23 ?
C10 C11 C12 . . . 119.50(15) ?
C10 C11 C20 . . . 122.40(16) ?
C12 C11 C20 . . . 118.07(18) ?
C11 C12 C13 . . . 110.67(19) ?
C11 C12 H12a . . . 109.44 ?
C11 C12 H12b . . . 109.5 ?
C13 C12 H12a . . . 109.45 ?
C13 C12 H12b . . . 109.49 ?
H12a C12 H12b . . . 108.25 ?
C12 C13 C14 . . . 110.70(16) ?
C12 C13 H13a . . . 109.46 ?
C12 C13 H13b . . . 109.48 ?
C14 C13 H13a . . . 109.49 ?
C14 C13 H13b . . . 109.47 ?
H13a C13 H13b . . . 108.2 ?
C13 C14 C15 . . . 122.81(16) ?
C13 C14 C19 . . . 118.23(19) ?
C15 C14 C19 . . . 118.93(15) ?
C14 C15 C16 . . . 121.01(18) ?
C14 C15 H15 . . . 119.47 ?
C16 C15 H15 . . . 119.51 ?
C15 C16 C17 . . . 120.0(2) ?
C15 C16 H16 . . . 119.99 ?
C17 C16 H16 . . . 120.03 ?
C16 C17 C18 . . . 119.8(2) ?
C16 C17 H17 . . . 120.11 ?
C18 C17 H17 . . . 120.07 ?
C17 C18 C19 . . . 120.76(19) ?
C17 C18 H18 . . . 119.65 ?
C19 C18 H18 . . . 119.59 ?
C14 C19 C18 . . . 119.49(19) ?
C14 C19 C20 . . . 119.82(15) ?
C18 C19 C20 . . . 120.69(15) ?
O3 C20 C11 . . . 124.96(19) ?
O3 C20 C19 . . . 115.48(15) ?
C11 C20 C19 . . . 119.56(15) ?

loop_
_geom_bond_atom_site_label_1
_geom_bond_atom_site_label_2
_geom_bond_site_symmetry_1
_geom_bond_site_symmetry_2
_geom_bond_distance
_geom_bond_publ_flag
Ni1 N1a . . 1.8865(15) ?
Ni1 O2b . . 2.02(4) ?
Ni1 O3 . . 1.8357(15) ?
Ni1 N2 . . 1.8636(15) ?
Ni1 N3 . . 1.8922(18) ?
O1a N1a . . 1.222(2) ?
O1a N1b . . 1.16(4) ?
O2a N1a . . 1.224(2) ?
O2a O2b . . 0.82(4) ?
O2a N1b . . 1.03(4) ?
O2a O1c . . 1.30(9) ?
N1a O2b . . 1.10(3) ?
N1a N1b . . 0.91(4) ?
N1b O1c . . 0.97(10) ?
O3 C20 . . 1.295(2) ?
N2 C8 . . 1.405(3) ?
N2 C10 . . 1.321(2) ?
N3 C1 . . 1.324(3) ?
N3 C9 . . 1.370(2) ?
C1 C2 . . 1.400(3) ?
C1 H1 . . 0.9605 ?
C2 C3 . . 1.360(4) ?
C2 H2 . . 0.9601 ?
C3 C4 . . 1.413(3) ?
C3 H3 . . 0.96 ?
C4 C5 . . 1.415(3) ?
C4 C9 . . 1.403(3) ?
C5 C6 . . 1.363(4) ?
C5 H5 . . 0.96 ?
C6 C7 . . 1.411(4) ?
C6 H6 . . 0.9598 ?
C7 C8 . . 1.383(3) ?
C7 H7 . . 0.9601 ?
C8 C9 . . 1.411(2) ?
C10 C11 . . 1.384(3) ?
C10 H10 . . 0.9598 ?
C11 C12 . . 1.517(3) ?
C11 C20 . . 1.397(2) ?
C12 C13 . . 1.514(4) ?
C12 H12a . . 0.9602 ?
C12 H12b . . 0.9599 ?
C13 C14 . . 1.503(3) ?
C13 H13a . . 0.9603 ?
C13 H13b . . 0.9602 ?
C14 C15 . . 1.388(3) ?
C14 C19 . . 1.408(2) ?
C15 C16 . . 1.383(3) ?
C15 H15 . . 0.9605 ?
C16 C17 . . 1.387(4) ?
C16 H16 . . 0.9599 ?
C17 C18 . . 1.381(3) ?
C17 H17 . . 0.9605 ?
C18 C19 . . 1.391(2) ?
C18 H18 . . 0.9597 ?
C19 C20 . . 1.476(3) ?

loop_
_geom_hbond_atom_site_label_D
_geom_hbond_atom_site_label_H
_geom_hbond_atom_site_label_A
_geom_hbond_site_symmetry_D
_geom_hbond_site_symmetry_H
_geom_hbond_site_symmetry_A
_geom_hbond_distance_DH
_geom_hbond_distance_HA
_geom_hbond_distance_DA
_geom_hbond_angle_DHA
_geom_hbond_publ_flag
C1 H1 N1a . . . 0.96 2.47 2.959(3) 111.45 ?
